data_2312832
loop_
_publ_author_name
'Lian, Zhaoxun'
'Zhao, Ning'

_publ_section_title
;
 Investigation into the third-order nonlinear optical properties of a
 three-dimensional cobalt(II) coordination polymer constructed from
 naphthalene-1,4-dicarboxylic acid and
 4,4'-({2,2-bis[(pyridin-4-yloxy)methyl]propane-1,3-diyl}bis(oxy))dipyridine.
;
_journal_coeditor_code DG3071
_journal_issue 6
_journal_name_full 'Acta crystallographica. Section C, Structural chemistry'
_journal_paper_doi 10.1107/S2053229625003894
_journal_volume 81
_journal_year 2025
_chemical_formula_iupac '[Co2 (C12 H6 O4)2 (C25 H24 N4 O4) (H2 O1)2]'
_chemical_formula_moiety 'C49 H40 Co2 N4 O14'
_chemical_formula_sum 'C49 H40 Co2 N4 O14'
_chemical_formula_weight 1026.71
_chemical_name_systematic
Poly[diaqua[\m-4,4'-({2,2-bis[(pyridin-4-yloxy)methyl]propane-1,3-diyl}bis(oxy))dipyridine]bis(\m-naphthalene-1,4-dicarboxylato)dicobalt(II)]
_space_group_crystal_system orthorhombic
_space_group_IT_number 52
_space_group_name_Hall '-P 2a 2bc'
_space_group_name_H-M_alt 'P n n a'
_atom_sites_solution_hydrogens mixed
_atom_sites_solution_primary direct
_audit_creation_method
;
Olex2 1.2
(compiled 2018.04.18 svn.r3501 for OlexSys, GUI svn.r5488)
;
_cell_angle_alpha 90
_cell_angle_beta 90
_cell_angle_gamma 90
_cell_formula_units_Z 4
_cell_length_a 26.428(10)
_cell_length_b 17.871(7)
_cell_length_c 9.627(4)
_cell_measurement_reflns_used 7409
_cell_measurement_temperature 293(2)
_cell_measurement_theta_max 28.30
_cell_measurement_theta_min 2.40
_cell_volume 4547(3)
_computing_cell_refinement
;
SAINT (Bruker, 2009)
;
_computing_data_collection
;
APEX2 (Bruker, 2009)
;
_computing_data_reduction
;
SAINT (Bruker, 2009)
;
_computing_molecular_graphics
;
OLEX2 (Dolomanov <i>et al.</i>, 2009)
;
_computing_publication_material
;
OLEX2 (Dolomanov <i>et al.</i>, 2009)
;
_computing_structure_refinement
;
SHELXL (Sheldrick, 2015)
;
_computing_structure_solution
;
SHELXS1997 (Sheldrick, 2008)
;
_diffrn_ambient_temperature 293(2)
_diffrn_measured_fraction_theta_full 0.999
_diffrn_measured_fraction_theta_max 0.997
_diffrn_measurement_device_type 'CCD area detector'
_diffrn_measurement_method 'phi and omega scans'
_diffrn_radiation_monochromator graphite
_diffrn_radiation_type MoK\a
_diffrn_radiation_wavelength 0.71073
_diffrn_reflns_av_R_equivalents 0.0361
_diffrn_reflns_av_unetI/netI 0.0297
_diffrn_reflns_limit_h_max 35
_diffrn_reflns_limit_h_min -30
_diffrn_reflns_limit_k_max 23
_diffrn_reflns_limit_k_min -23
_diffrn_reflns_limit_l_max 12
_diffrn_reflns_limit_l_min -10
_diffrn_reflns_number 26968
_diffrn_reflns_theta_full 25.242
_diffrn_reflns_theta_max 28.435
_diffrn_reflns_theta_min 2.252
_exptl_absorpt_coefficient_mu 0.804
_exptl_absorpt_correction_type none
_exptl_crystal_colour red
_exptl_crystal_density_diffrn 1.500
_exptl_crystal_density_method 'not measured'
_exptl_crystal_description block
_exptl_crystal_F_000 2112
_exptl_crystal_size_max 0.22
_exptl_crystal_size_mid 0.21
_exptl_crystal_size_min 0.2
_refine_diff_density_max 0.292
_refine_diff_density_min -0.449
_refine_ls_extinction_method none
_refine_ls_goodness_of_fit_ref 1.050
_refine_ls_hydrogen_treatment constr
_refine_ls_matrix_type full
_refine_ls_number_parameters 312
_refine_ls_number_reflns 5711
_refine_ls_number_restraints 0
_refine_ls_restrained_S_all 1.050
_refine_ls_R_factor_all 0.0505
_refine_ls_R_factor_gt 0.0341
_refine_ls_shift/su_max 0.000
_refine_ls_shift/su_mean 0.000
_refine_ls_structure_factor_coef Fsqd
_refine_ls_weighting_details 'w=1/[\s^2^(Fo^2^)+(0.0437P)^2^+1.5327P] where P=(Fo^2^+2Fc^2^)/3'
_refine_ls_weighting_scheme calc
_refine_ls_wR_factor_gt 0.0867
_refine_ls_wR_factor_ref 0.0944
_reflns_number_gt 4309
_reflns_number_total 5711
_reflns_threshold_expression 'I > 2\s(I)'
_cod_data_source_file dg3071sup1.cif
_cod_data_source_block I
_cod_database_code 2312832
_shelx_space_group_comment
;
The symmetry employed for this shelxl refinement is uniquely defined
by the following loop, which should always be used as a source of
symmetry information in preference to the above space-group names.
They are only intended as comments.
;

loop_
_space_group_symop_operation_xyz
'x, y, z'
'-x+1/2, -y, z'
'x, -y+1/2, -z+1/2'
'-x+1/2, y+1/2, -z+1/2'
'-x, -y, -z'
'x-1/2, y, -z'
'-x, y-1/2, z-1/2'
'x-1/2, -y-1/2, z-1/2'

loop_
_atom_site_type_symbol
_atom_site_label
_atom_site_fract_x
_atom_site_fract_y
_atom_site_fract_z
_atom_site_U_iso_or_equiv
_atom_site_adp_type
_atom_site_calc_flag
_atom_site_occupancy
_atom_site_disorder_assembly
_atom_site_disorder_group
Co Co1 0.04021(2) 0.04995(2) 0.22497(3) 0.02560(8) Uani d 1 . .
O O1 0.01185(5) -0.05772(7) 0.12548(15) 0.0362(3) Uani d 1 . .
O O2 0.04307(5) -0.05090(7) 0.33471(16) 0.0355(3) Uani d 1 . .
O O3 0.11299(5) 0.01851(7) 0.15145(16) 0.0405(3) Uani d 1 . .
O O4 0.13758(5) 0.10764(10) 0.0052(2) 0.0610(5) Uani d 1 . .
O O5 0.18539(5) 0.17993(7) 0.66128(15) 0.0369(3) Uani d 1 . .
O O6 0.32389(5) 0.32235(10) 0.82601(16) 0.0539(4) Uani d 1 . .
O O7 0.04212(5) 0.13112(7) 0.07206(16) 0.0387(3) Uani d 1 . .
H H7A 0.0717 0.1263 0.0420 0.046 Uiso d 1 . .
H H7B 0.0225 0.1183 0.0085 0.046 Uiso d 1 . .
N N1 0.07598(6) 0.10834(8) 0.38768(18) 0.0328(4) Uani d 1 . .
N N2 0.46504(5) 0.41530(9) 0.76549(17) 0.0309(3) Uani d 1 . .
C C1 0.02809(6) -0.08867(9) 0.2330(2) 0.0282(4) Uani d 1 . .
C C2 0.02993(7) -0.17216(9) 0.24079(19) 0.0282(4) Uani d 1 . .
C C3 -0.01438(7) -0.21100(10) 0.2443(2) 0.0349(4) Uani d 1 . .
H H3 -0.0450 -0.1854 0.2390 0.042 Uiso calc 1 . .
C C4 0.07716(7) -0.21041(9) 0.2449(2) 0.0294(4) Uani d 1 . .
C C5 0.12389(8) -0.17237(11) 0.2378(3) 0.0448(5) Uani d 1 . .
H H5 0.1244 -0.1205 0.2291 0.054 Uiso calc 1 . .
C C6 0.16803(9) -0.21072(13) 0.2434(3) 0.0651(8) Uani d 1 . .
H H6 0.1986 -0.1850 0.2385 0.078 Uiso calc 1 . .
C C7 0.14570(7) 0.05286(11) 0.0811(2) 0.0351(4) Uani d 1 . .
C C8 0.22517(7) 0.01391(12) -0.0324(2) 0.0397(5) Uani d 1 . .
H H8 0.2096 0.0253 -0.1164 0.048 Uiso calc 1 . .
C C9 0.19951(7) 0.02453(10) 0.0884(2) 0.0341(4) Uani d 1 . .
C C10 0.22375(7) 0.01037(12) 0.2182(2) 0.0385(5) Uani d 1 . .
C C11 0.19902(9) 0.01744(16) 0.3476(3) 0.0633(8) Uani d 1 . .
H H11 0.1647 0.0287 0.3493 0.076 Uiso calc 1 . .
C C12 0.22407(11) 0.0083(2) 0.4692(3) 0.0957(13) Uani d 1 . .
H H12 0.2068 0.0129 0.5529 0.115 Uiso calc 1 . .
C C13 0.10463(8) 0.16745(11) 0.3567(3) 0.0471(6) Uani d 1 . .
H H13 0.0997 0.1905 0.2712 0.056 Uiso calc 1 . .
C C14 0.14097(8) 0.19634(11) 0.4434(2) 0.0466(6) Uani d 1 . .
H H14 0.1597 0.2381 0.4176 0.056 Uiso calc 1 . .
C C15 0.14889(6) 0.16181(10) 0.5695(2) 0.0302(4) Uani d 1 . .
C C16 0.11822(7) 0.10240(10) 0.6069(2) 0.0320(4) Uani d 1 . .
H H16 0.1215 0.0798 0.6935 0.038 Uiso calc 1 . .
C C17 0.08291(7) 0.07762(10) 0.5133(2) 0.0330(4) Uani d 1 . .
H H17 0.0626 0.0373 0.5382 0.040 Uiso calc 1 . .
C C18 0.22102(6) 0.23694(10) 0.6226(2) 0.0299(4) Uani d 1 . .
H H18A 0.2035 0.2826 0.5967 0.036 Uiso calc 1 . .
H H18B 0.2415 0.2205 0.5447 0.036 Uiso calc 1 . .
C C19 0.25394(8) 0.2500 0.7500 0.0269(5) Uani d 1 . .
C C20 0.28702(7) 0.31785(11) 0.7180(2) 0.0366(4) Uani d 1 . .
H H20A 0.3034 0.3119 0.6285 0.044 Uiso calc 1 . .
H H20B 0.2667 0.3630 0.7157 0.044 Uiso calc 1 . .
C C21 0.36930(7) 0.35457(12) 0.7988(2) 0.0380(5) Uani d 1 . .
C C22 0.37958(7) 0.40038(11) 0.6880(2) 0.0391(5) Uani d 1 . .
H H22 0.3547 0.4114 0.6228 0.047 Uiso calc 1 . .
C C23 0.42768(7) 0.42970(11) 0.6756(2) 0.0379(5) Uani d 1 . .
H H23 0.4345 0.4611 0.6009 0.045 Uiso calc 1 . .
C C24 0.45398(8) 0.37042(14) 0.8712(2) 0.0454(5) Uani d 1 . .
H H24 0.4795 0.3594 0.9345 0.054 Uiso calc 1 . .
C C25 0.40714(8) 0.33936(15) 0.8927(2) 0.0547(7) Uani d 1 . .
H H25 0.4011 0.3087 0.9690 0.066 Uiso calc 1 . .

loop_
_atom_site_aniso_label
_atom_site_aniso_U_11
_atom_site_aniso_U_22
_atom_site_aniso_U_33
_atom_site_aniso_U_12
_atom_site_aniso_U_13
_atom_site_aniso_U_23
Co1 0.01943(12) 0.01928(12) 0.03809(15) -0.00002(8) -0.00470(10) 0.00029(10)
O1 0.0403(8) 0.0233(6) 0.0449(8) 0.0005(5) -0.0095(6) 0.0043(6)
O2 0.0467(8) 0.0217(6) 0.0382(8) -0.0037(5) -0.0054(6) -0.0014(5)
O3 0.0247(7) 0.0326(7) 0.0641(10) 0.0023(5) 0.0064(6) 0.0094(7)
O4 0.0318(8) 0.0671(10) 0.0840(13) 0.0070(7) 0.0069(8) 0.0405(10)
O5 0.0314(7) 0.0393(7) 0.0400(8) -0.0133(6) -0.0099(6) 0.0026(6)
O6 0.0343(8) 0.0906(12) 0.0367(8) -0.0360(8) -0.0050(6) 0.0057(8)
O7 0.0299(7) 0.0395(7) 0.0466(9) 0.0005(6) -0.0075(6) 0.0094(6)
N1 0.0281(7) 0.0223(7) 0.0479(10) -0.0013(6) -0.0112(7) -0.0012(7)
N2 0.0213(7) 0.0301(8) 0.0412(9) -0.0045(6) -0.0025(6) -0.0003(7)
C1 0.0237(8) 0.0216(8) 0.0391(10) -0.0010(6) 0.0017(7) 0.0015(8)
C2 0.0339(9) 0.0193(8) 0.0315(10) 0.0007(7) -0.0016(7) 0.0005(7)
C3 0.0288(9) 0.0228(9) 0.0530(13) 0.0026(7) -0.0011(9) 0.0021(8)
C4 0.0295(9) 0.0234(9) 0.0352(10) -0.0020(7) -0.0007(8) 0.0001(7)
C5 0.0339(10) 0.0293(10) 0.0711(16) -0.0050(8) 0.0022(10) 0.0017(10)
C6 0.0304(11) 0.0430(13) 0.122(3) -0.0062(9) 0.0022(14) 0.0040(14)
C7 0.0235(9) 0.0365(10) 0.0454(12) -0.0004(7) -0.0016(8) 0.0038(9)
C8 0.0246(9) 0.0520(12) 0.0424(12) -0.0056(8) -0.0033(8) 0.0045(10)
C9 0.0220(8) 0.0339(9) 0.0465(12) -0.0017(7) -0.0004(8) 0.0030(9)
C10 0.0298(10) 0.0423(11) 0.0434(12) 0.0120(8) 0.0019(9) 0.0030(9)
C11 0.0459(13) 0.095(2) 0.0488(15) 0.0418(14) 0.0083(11) 0.0079(14)
C12 0.082(2) 0.167(3) 0.0386(14) 0.086(2) 0.0062(14) 0.0062(18)
C13 0.0564(13) 0.0272(10) 0.0576(14) -0.0119(9) -0.0290(11) 0.0113(9)
C14 0.0515(13) 0.0309(10) 0.0574(14) -0.0175(9) -0.0226(11) 0.0117(10)
C15 0.0241(8) 0.0272(8) 0.0393(11) -0.0015(7) -0.0068(7) -0.0043(8)
C16 0.0283(9) 0.0334(9) 0.0344(10) -0.0035(7) 0.0002(8) -0.0006(8)
C17 0.0281(9) 0.0309(9) 0.0401(11) -0.0052(7) 0.0002(8) -0.0039(8)
C18 0.0221(8) 0.0316(9) 0.0362(10) -0.0044(7) -0.0018(7) -0.0023(8)
C19 0.0156(10) 0.0317(12) 0.0332(14) 0.000 0.000 -0.0035(10)
C20 0.0252(9) 0.0457(11) 0.0390(11) -0.0107(8) -0.0042(8) -0.0006(9)
C21 0.0264(9) 0.0516(12) 0.0362(11) -0.0161(8) -0.0012(8) -0.0047(9)
C22 0.0243(9) 0.0430(11) 0.0499(13) -0.0031(8) -0.0081(8) 0.0066(9)
C23 0.0261(9) 0.0367(10) 0.0509(12) -0.0041(8) -0.0036(9) 0.0107(9)
C24 0.0322(10) 0.0666(15) 0.0373(12) -0.0165(10) -0.0101(9) 0.0072(10)
C25 0.0436(12) 0.0851(18) 0.0353(12) -0.0323(12) -0.0109(10) 0.0156(12)

loop_
_atom_type_symbol
_atom_type_description
_atom_type_scat_dispersion_real
_atom_type_scat_dispersion_imag
_atom_type_scat_source
C C 0.0033 0.0016 'International Tables Vol C Tables 4.2.6.8 and 6.1.1.4'
H H 0.0000 0.0000 'International Tables Vol C Tables 4.2.6.8 and 6.1.1.4'
Co Co 0.3494 0.9721 'International Tables Vol C Tables 4.2.6.8 and 6.1.1.4'
N N 0.0061 0.0033 'International Tables Vol C Tables 4.2.6.8 and 6.1.1.4'
O O 0.0106 0.0060 'International Tables Vol C Tables 4.2.6.8 and 6.1.1.4'

loop_
_geom_angle_atom_site_label_1
_geom_angle_atom_site_label_2
_geom_angle_atom_site_label_3
_geom_angle_site_symmetry_1
_geom_angle_site_symmetry_3
_geom_angle
_geom_angle_publ_flag
O1 Co1 C1 . . 29.88(6) ?
O2 Co1 O1 . . 59.72(6) y
O2 Co1 O3 . . 84.70(5) y
O2 Co1 N1 . . 92.01(6) y
O2 Co1 N2 . 8_565 101.17(6) y
O2 Co1 C1 . . 30.04(6) ?
O3 Co1 O1 . . 86.24(6) y
O3 Co1 C1 . . 82.20(5) ?
O7 Co1 O1 . . 107.55(6) y
O7 Co1 O2 . . 164.57(6) y
O7 Co1 O3 . . 85.78(6) y
O7 Co1 N1 . . 99.84(6) y
O7 Co1 N2 . 8_565 87.03(6) y
O7 Co1 C1 . . 136.12(6) ?
N1 Co1 O1 . . 151.59(5) y
N1 Co1 O3 . . 88.43(6) y
N1 Co1 N2 . 8_565 97.98(6) ?
N1 Co1 C1 . . 121.71(6) ?
N2 Co1 O1 8_565 . 90.94(6) ?
N2 Co1 O3 8_565 . 171.10(6) y
N2 Co1 C1 8_565 . 99.48(6) y
C1 O1 Co1 . . 84.98(11) ?
C1 O2 Co1 . . 93.34(12) ?
C7 O3 Co1 . . 132.23(12) ?
C15 O5 C18 . . 118.04(15) ?
C21 O6 C20 . . 119.14(16) ?
Co1 O7 H7A . . 101.3 ?
Co1 O7 H7B . . 108.3 ?
H7A O7 H7B . . 107.3 ?
C13 N1 Co1 . . 118.77(14) ?
C13 N1 C17 . . 116.65(16) ?
C17 N1 Co1 . . 121.95(12) ?
C23 N2 Co1 . 8_666 121.13(14) ?
C24 N2 Co1 . 8_666 121.63(13) ?
C24 N2 C23 . . 116.70(16) ?
O1 C1 Co1 . . 65.14(9) ?
O1 C1 O2 . . 121.14(16) ?
O1 C1 C2 . . 119.63(17) ?
O2 C1 Co1 . . 56.62(9) ?
O2 C1 C2 . . 119.23(17) ?
C2 C1 Co1 . . 170.70(13) ?
C3 C2 C1 . . 118.82(16) ?
C3 C2 C4 . . 120.57(16) ?
C4 C2 C1 . . 120.62(16) ?
C2 C3 C3 . 3_545 120.67(10) ?
C2 C3 H3 . . 119.7 ?
C3 C3 H3 3_545 . 119.7 ?
C4 C4 C2 3_545 . 118.75(10) ?
C5 C4 C2 . . 122.32(17) ?
C5 C4 C4 . 3_545 118.93(11) ?
C4 C5 H5 . . 119.7 ?
C6 C5 C4 . . 120.54(19) ?
C6 C5 H5 . . 119.7 ?
C5 C6 C6 . 3_545 120.51(13) ?
C5 C6 H6 . . 119.7 ?
C6 C6 H6 3_545 . 119.7 ?
O3 C7 C9 . . 117.26(17) ?
O4 C7 O3 . . 125.69(18) ?
O4 C7 C9 . . 117.05(17) ?
C8 C8 H8 2 . 119.5 ?
C9 C8 C8 . 2 121.05(12) ?
C9 C8 H8 . . 119.5 ?
C8 C9 C7 . . 118.44(18) ?
C8 C9 C10 . . 120.05(17) ?
C10 C9 C7 . . 121.50(18) ?
C9 C10 C10 . 2 118.65(11) ?
C11 C10 C9 . . 123.29(18) ?
C11 C10 C10 . 2 118.05(12) ?
C10 C11 H11 . . 119.2 ?
C12 C11 C10 . . 121.7(2) ?
C12 C11 H11 . . 119.2 ?
C11 C12 C12 . 2 120.20(15) ?
C11 C12 H12 . . 119.9 ?
C12 C12 H12 2 . 119.9 ?
N1 C13 H13 . . 118.0 ?
N1 C13 C14 . . 124.0(2) ?
C14 C13 H13 . . 118.0 ?
C13 C14 H14 . . 120.9 ?
C13 C14 C15 . . 118.24(18) ?
C15 C14 H14 . . 120.9 ?
O5 C15 C14 . . 125.36(17) ?
O5 C15 C16 . . 115.69(17) ?
C14 C15 C16 . . 118.94(17) ?
C15 C16 H16 . . 120.8 ?
C17 C16 C15 . . 118.40(19) ?
C17 C16 H16 . . 120.8 ?
N1 C17 C16 . . 123.63(17) ?
N1 C17 H17 . . 118.2 ?
C16 C17 H17 . . 118.2 ?
O5 C18 H18A . . 110.5 ?
O5 C18 H18B . . 110.5 ?
O5 C18 C19 . . 105.96(14) ?
H18A C18 H18B . . 108.7 ?
C19 C18 H18A . . 110.5 ?
C19 C18 H18B . . 110.5 ?
C18 C19 C18 3_556 . 110.2(2) ?
C18 C19 C20 . . 106.65(10) ?
C18 C19 C20 3_556 . 111.62(11) ?
C18 C19 C20 3_556 3_556 106.65(10) ?
C18 C19 C20 . 3_556 111.62(11) ?
C20 C19 C20 3_556 . 110.1(2) ?
O6 C20 C19 . . 106.76(15) ?
O6 C20 H20A . . 110.4 ?
O6 C20 H20B . . 110.4 ?
C19 C20 H20A . . 110.4 ?
C19 C20 H20B . . 110.4 ?
H20A C20 H20B . . 108.6 ?
O6 C21 C22 . . 125.36(18) ?
O6 C21 C25 . . 115.63(19) ?
C22 C21 C25 . . 119.01(18) ?
C21 C22 H22 . . 120.8 ?
C21 C22 C23 . . 118.44(19) ?
C23 C22 H22 . . 120.8 ?
N2 C23 C22 . . 123.4(2) ?
N2 C23 H23 . . 118.3 ?
C22 C23 H23 . . 118.3 ?
N2 C24 H24 . . 118.0 ?
N2 C24 C25 . . 123.9(2) ?
C25 C24 H24 . . 118.0 ?
C21 C25 H25 . . 120.8 ?
C24 C25 C21 . . 118.5(2) ?
C24 C25 H25 . . 120.8 ?

loop_
_geom_bond_atom_site_label_1
_geom_bond_atom_site_label_2
_geom_bond_site_symmetry_2
_geom_bond_distance
_geom_bond_publ_flag
Co1 O1 . 2.2764(14) y
Co1 O2 . 2.0904(14) y
Co1 O3 . 2.1249(14) y
Co1 O7 . 2.0672(15) y
Co1 N1 . 2.1062(16) y
Co1 N2 8_565 2.1178(16) y
Co1 C1 . 2.4992(19) ?
O1 C1 . 1.250(2) ?
O2 C1 . 1.253(2) ?
O3 C7 . 1.258(2) ?
O4 C7 . 1.240(2) ?
O5 C15 . 1.347(2) ?
O5 C18 . 1.436(2) ?
O6 C20 . 1.427(2) ?
O6 C21 . 1.357(2) ?
O7 H7A . 0.8393 ?
O7 H7B . 0.8333 ?
N1 C13 . 1.333(2) ?
N1 C17 . 1.340(3) ?
N2 Co1 8_666 2.1177(16) ?
N2 C23 . 1.338(3) ?
N2 C24 . 1.329(3) ?
C1 C2 . 1.495(2) ?
C2 C3 . 1.362(3) ?
C2 C4 . 1.424(2) ?
C3 C3 3_545 1.398(3) ?
C3 H3 . 0.9300 ?
C4 C4 3_545 1.418(3) ?
C4 C5 . 1.411(3) ?
C5 H5 . 0.9300 ?
C5 C6 . 1.354(3) ?
C6 C6 3_545 1.410(5) ?
C6 H6 . 0.9300 ?
C7 C9 . 1.511(2) ?
C8 C8 2 1.403(4) ?
C8 H8 . 0.9300 ?
C8 C9 . 1.360(3) ?
C9 C10 . 1.427(3) ?
C10 C10 2 1.436(4) ?
C10 C11 . 1.412(3) ?
C11 H11 . 0.9300 ?
C11 C12 . 1.355(3) ?
C12 C12 2 1.402(5) ?
C12 H12 . 0.9300 ?
C13 H13 . 0.9300 ?
C13 C14 . 1.373(3) ?
C14 H14 . 0.9300 ?
C14 C15 . 1.378(3) ?
C15 C16 . 1.383(2) ?
C16 H16 . 0.9300 ?
C16 C17 . 1.371(3) ?
C17 H17 . 0.9300 ?
C18 H18A . 0.9700 ?
C18 H18B . 0.9700 ?
C18 C19 . 1.521(2) ?
C19 C18 3_556 1.521(2) ?
C19 C20 3_556 1.526(2) ?
C19 C20 . 1.526(2) ?
C20 H20A . 0.9700 ?
C20 H20B . 0.9700 ?
C21 C22 . 1.371(3) ?
C21 C25 . 1.375(3) ?
C22 H22 . 0.9300 ?
C22 C23 . 1.380(3) ?
C23 H23 . 0.9300 ?
C24 H24 . 0.9300 ?
C24 C25 . 1.372(3) ?
C25 H25 . 0.9300 ?

_cod_database_fobs_code 2312832
